data_2011994
loop_
_publ_author_name
'Bats, Jan W.'
'Grundl, Marc A.'
'Hashmi, A. Stephen K.'

_publ_section_title
;
 Pseudosymmetry and phase transition in dimethyl
 2,3-bis(tricyclo[3.3.1.1^3,7^]dec-2-ylidene)butanedioate
;
_journal_issue 5
_journal_name_full 'Acta Crystallographica Section C'
_journal_page_first 653
_journal_page_last 656
_journal_paper_doi 10.1107/S0108270101003845
_journal_volume 57
_journal_year 2001
_chemical_formula_moiety 'C26 H34 O4'
_chemical_formula_sum 'C26 H34 O4'
_chemical_formula_weight 410.53
_chemical_name_systematic
;
dimethyl 2,3-bis(tricyclo[3.3.1.1^3,7^]dec-2-ylidene)butanedioate
;
_space_group_IT_number 14
_symmetry_cell_setting monoclinic
_symmetry_space_group_name_Hall '-P 2yn'
_symmetry_space_group_name_H-M 'P 1 21/n 1'
_audit_creation_method SHELXL-97
_cell_angle_alpha 90
_cell_angle_beta 91.147(12)
_cell_angle_gamma 90
_cell_formula_units_Z 16
_cell_length_a 13.5304(15)
_cell_length_b 16.005(2)
_cell_length_c 39.089(7)
_cell_measurement_reflns_used 211
_cell_measurement_temperature 142(2)
_cell_measurement_theta_max 23
_cell_measurement_theta_min 3
_cell_volume 8463(2)
_computing_cell_refinement SMART
_computing_data_collection 'SMART (Siemens, 1995)'
_computing_data_reduction 'SAINT (Siemens, 1995)'
_computing_molecular_graphics 'XP in SHELXTL (Sheldrick, 1996)'
_computing_publication_material SHELXL97
_computing_structure_refinement 'SHELXL97 (Sheldrick, 1997)'
_computing_structure_solution 'SHELXS97 (Sheldrick, 1997)'
_diffrn_ambient_temperature 142(2)
_diffrn_measured_fraction_theta_full .998
_diffrn_measured_fraction_theta_max .931
_diffrn_measurement_device_type 'Siemens SMART'
_diffrn_measurement_method \w
_diffrn_radiation_monochromator graphite
_diffrn_radiation_source 'normal-focus sealed tube'
_diffrn_radiation_type MoK\a
_diffrn_radiation_wavelength .71073
_diffrn_reflns_av_R_equivalents .082
_diffrn_reflns_av_sigmaI/netI .068
_diffrn_reflns_limit_h_max 18
_diffrn_reflns_limit_h_min -17
_diffrn_reflns_limit_k_max 21
_diffrn_reflns_limit_k_min -24
_diffrn_reflns_limit_l_max 50
_diffrn_reflns_limit_l_min -58
_diffrn_reflns_number 94848
_diffrn_reflns_theta_full 30.60
_diffrn_reflns_theta_max 31.5
_diffrn_reflns_theta_min 1.04
_diffrn_standards_decay_% .0
_diffrn_standards_interval_time 600
_diffrn_standards_number 599
_exptl_absorpt_coefficient_mu .085
_exptl_absorpt_correction_T_max .971
_exptl_absorpt_correction_T_min .960
_exptl_absorpt_correction_type numerical
_exptl_absorpt_process_details 'using six faces (SHELXTL; Sheldrick, 1996)'
_exptl_crystal_colour colourless
_exptl_crystal_density_diffrn 1.289
_exptl_crystal_density_method 'not measured'
_exptl_crystal_description block
_exptl_crystal_F_000 3552
_exptl_crystal_size_max .52
_exptl_crystal_size_mid .44
_exptl_crystal_size_min .40
_refine_diff_density_max .73
_refine_diff_density_min -.35
_refine_ls_extinction_method none
_refine_ls_goodness_of_fit_ref 1.156
_refine_ls_hydrogen_treatment constr
_refine_ls_matrix_type full
_refine_ls_number_parameters 1089
_refine_ls_number_reflns 26202
_refine_ls_number_restraints 0
_refine_ls_restrained_S_all 1.156
_refine_ls_R_factor_all .176
_refine_ls_R_factor_gt .100
_refine_ls_shift/su_max .007
_refine_ls_shift/su_mean .005
_refine_ls_structure_factor_coef Fsqd
_refine_ls_weighting_details 'calc w = 1/[\s^2^(Fo^2^)+(0.06P)^2^+13P] where P=(Fo^2^+2Fc^2^)/3'
_refine_ls_weighting_scheme calc
_refine_ls_wR_factor_ref .246
_reflns_number_gt 14015
_reflns_number_total 26202
_reflns_threshold_expression I>2\s(I)
_cod_data_source_file sk1459.cif
_cod_data_source_block I_at_142K
_cod_original_sg_symbol_H-M 'P 21/n'
_cod_database_code 2011994
_cod_database_fobs_code 2011994

loop_
_symmetry_equiv_pos_as_xyz
'x, y, z'
'-x+1/2, y+1/2, -z+1/2'
'-x, -y, -z'
'x-1/2, -y-1/2, z-1/2'

loop_
_atom_site_label
_atom_site_fract_x
_atom_site_fract_y
_atom_site_fract_z
_atom_site_U_iso_or_equiv
_atom_site_adp_type
_atom_site_calc_flag
_atom_site_refinement_flags
_atom_site_occupancy
_atom_site_disorder_assembly
_atom_site_disorder_group
_atom_site_type_symbol
O1A .13150(15) .45761(13) .52488(5) .0229(5) Uani d . 1 . . O
O2A .24499(18) .47883(14) .56611(5) .0302(5) Uani d . 1 . . O
O3A .41710(16) .43156(13) .45475(6) .0272(5) Uani d . 1 . . O
O4A .34223(18) .51717(14) .49073(6) .0344(5) Uani d . 1 . . O
C1A .0747(2) .52467(19) .53962(8) .0277(7) Uani d . 1 . . C
H1C .1099 .5777 .5367 .042 Uiso calc R 1 . . H
H1B .0660 .5139 .5641 .042 Uiso calc R 1 . . H
H1A .0099 .5279 .5281 .042 Uiso calc R 1 . . H
C2A .2173(2) .44090(17) .54098(7) .0188(5) Uani d . 1 . . C
C3A .2704(2) .36950(17) .52494(7) .0172(5) Uani d . 1 . . C
C4A .2835(2) .37739(16) .48669(7) .0165(5) Uani d . 1 . . C
C5A .3490(2) .45037(18) .47766(7) .0191(6) Uani d . 1 . . C
C6A .4795(3) .5008(2) .44487(9) .0324(7) Uani d . 1 . . C
H6C .5209 .5181 .4645 .049 Uiso calc R 1 . . H
H6B .4381 .5478 .4373 .049 Uiso calc R 1 . . H
H6A .5219 .4834 .4261 .049 Uiso calc R 1 . . H
C7A .3051(2) .30718(17) .54436(7) .0167(5) Uani d . 1 . . C
C8A .2878(2) .29887(18) .58233(7) .0198(5) Uani d . 1 . . C
H8A .2423 .3440 .5901 .024 Uiso calc R 1 . . H
C9A .3877(2) .30573(19) .60149(7) .0244(6) Uani d . 1 . . C
H9B .4176 .3611 .5971 .029 Uiso calc R 1 . . H
H9A .3777 .3003 .6264 .029 Uiso calc R 1 . . H
C10A .4567(2) .2367(2) .58936(8) .0262(6) Uani d . 1 . . C
H10A .5222 .2417 .6016 .031 Uiso calc R 1 . . H
C11A .4105(2) .1515(2) .59730(8) .0292(7) Uani d . 1 . . C
H11B .4556 .1062 .5902 .035 Uiso calc R 1 . . H
H11A .4005 .1463 .6222 .035 Uiso calc R 1 . . H
C12A .3111(2) .1431(2) .57815(8) .0272(6) Uani d . 1 . . C
H12A .2810 .0875 .5832 .033 Uiso calc R 1 . . H
C13A .3255(2) .15187(18) .53955(8) .0235(6) Uani d . 1 . . C
H13B .2610 .1461 .5274 .028 Uiso calc R 1 . . H
H13A .3698 .1070 .5315 .028 Uiso calc R 1 . . H
C14A .3708(2) .23766(17) .53159(7) .0183(5) Uani d . 1 . . C
H14A .3800 .2435 .5064 .022 Uiso calc R 1 . . H
C15A .4711(2) .2447(2) .55057(7) .0250(6) Uani d . 1 . . C
H15B .5017 .2994 .5454 .030 Uiso calc R 1 . . H
H15A .5159 .2001 .5427 .030 Uiso calc R 1 . . H
C16A .2424(2) .2126(2) .58948(8) .0253(6) Uani d . 1 . . C
H16B .2302 .2070 .6143 .030 Uiso calc R 1 . . H
H16A .1782 .2075 .5771 .030 Uiso calc R 1 . . H
C17A .2348(2) .33176(17) .46333(7) .0170(5) Uani d . 1 . . C
C18A .2384(2) .34582(18) .42472(7) .0196(5) Uani d . 1 . . C
H18A .2823 .3943 .4197 .024 Uiso calc R 1 . . H
C19A .1334(2) .3631(2) .41108(8) .0254(6) Uani d . 1 . . C
H19B .1074 .4143 .4219 .030 Uiso calc R 1 . . H
H19A .1347 .3724 .3861 .030 Uiso calc R 1 . . H
C20A .0660(2) .2893(2) .41886(8) .0315(7) Uani d . 1 . . C
H20A -.0021 .3009 .4097 .038 Uiso calc R 1 . . H
C21A .1066(3) .2107(2) .40189(8) .0387(9) Uani d . 1 . . C
H21B .1081 .2188 .3768 .046 Uiso calc R 1 . . H
H21A .0629 .1626 .4067 .046 Uiso calc R 1 . . H
C22A .2111(3) .1927(2) .41571(8) .0344(8) Uani d . 1 . . C
H22A .2371 .1410 .4047 .041 Uiso calc R 1 . . H
C23A .2075(3) .17976(19) .45476(7) .0276(7) Uani d . 1 . . C
H23B .1645 .1316 .4600 .033 Uiso calc R 1 . . H
H23A .2747 .1677 .4639 .033 Uiso calc R 1 . . H
C24A .1670(2) .25904(17) .47172(7) .0176(5) Uani d . 1 . . C
H24A .1651 .2511 .4971 .021 Uiso calc R 1 . . H
C25A .0624(2) .2758(2) .45754(8) .0271(6) Uani d . 1 . . C
H25B .0190 .2277 .4626 .033 Uiso calc R 1 . . H
H25A .0347 .3260 .4686 .033 Uiso calc R 1 . . H
C26A .2780(2) .2666(2) .40757(7) .0287(7) Uani d . 1 . . C
H26B .2800 .2749 .3825 .034 Uiso calc R 1 . . H
H26A .3461 .2551 .4160 .034 Uiso calc R 1 . . H
O1B .13418(15) .45020(13) 1.02522(5) .0232(5) Uani d . 1 . . O
O2B .24837(18) .47551(14) 1.06626(5) .0327(5) Uani d . 1 . . O
O3B .41643(16) .42931(13) .95220(5) .0269(5) Uani d . 1 . . O
O4B .34925(18) .51338(14) .99097(6) .0329(5) Uani d . 1 . . O
C1B .0747(2) .51446(19) 1.04040(9) .0302(7) Uani d . 1 . . C
H1F .1076 .5686 1.0380 .045 Uiso calc R 1 . . H
H1E .0662 .5021 1.0647 .045 Uiso calc R 1 . . H
H1D .0098 .5163 1.0288 .045 Uiso calc R 1 . . H
C2B .2215(2) .43642(17) 1.04123(7) .0198(5) Uani d . 1 . . C
C3B .2770(2) .36684(17) 1.02471(7) .0179(5) Uani d . 1 . . C
C4B .2872(2) .37494(16) .98630(7) .0166(5) Uani d . 1 . . C
C5B .3523(2) .44662(17) .97672(7) .0154(5) Uani d . 1 . . C
C6B .4802(2) .4977(2) .94272(8) .0315(7) Uani d . 1 . . C
H6F .5256 .5107 .9618 .047 Uiso calc R 1 . . H
H6E .4400 .5470 .9372 .047 Uiso calc R 1 . . H
H6D .5183 .4817 .9227 .047 Uiso calc R 1 . . H
C7B .3151(2) .30552(17) 1.04352(7) .0176(5) Uani d . 1 . . C
C8B .2997(2) .29566(19) 1.08167(7) .0213(6) Uani d . 1 . . C
H8B .2570 .3419 1.0902 .026 Uiso calc R 1 . . H
C9B .4008(2) .2980(2) 1.10024(7) .0264(6) Uani d . 1 . . C
H9D .4332 .3525 1.0961 .032 Uiso calc R 1 . . H
H9C .3919 .2917 1.1252 .032 Uiso calc R 1 . . H
C10B .4654(2) .2276(2) 1.08710(7) .0259(6) Uani d . 1 . . C
H10B .5312 .2294 1.0992 .031 Uiso calc R 1 . . H
C11B .4163(2) .1433(2) 1.09381(8) .0265(6) Uani d . 1 . . C
H11D .4590 .0976 1.0856 .032 Uiso calc R 1 . . H
H11C .4071 .1358 1.1187 .032 Uiso calc R 1 . . H
C12B .3162(2) .14016(19) 1.07514(7) .0247(6) Uani d . 1 . . C
H12B .2837 .0851 1.0795 .030 Uiso calc R 1 . . H
C13B .3299(2) .15158(19) 1.03685(7) .0241(6) Uani d . 1 . . C
H13D .2649 .1484 1.0249 .029 Uiso calc R 1 . . H
H13C .3721 .1061 1.0281 .029 Uiso calc R 1 . . H
C14B .3781(2) .23605(18) 1.02948(7) .0198(6) Uani d . 1 . . C
H14B .3865 .2434 1.0043 .024 Uiso calc R 1 . . H
C15B .4797(2) .2388(2) 1.04833(7) .0268(7) Uani d . 1 . . C
H15D .5226 .1938 1.0397 .032 Uiso calc R 1 . . H
H15C .5123 .2930 1.0439 .032 Uiso calc R 1 . . H
C16B .2501(2) .2114(2) 1.08803(8) .0250(6) Uani d . 1 . . C
H16D .1852 .2095 1.0759 .030 Uiso calc R 1 . . H
H16C .2389 .2042 1.1128 .030 Uiso calc R 1 . . H
C17B .2341(2) .33072(17) .96369(7) .0161(5) Uani d . 1 . . C
C18B .2342(2) .34279(17) .92514(6) .0172(5) Uani d . 1 . . C
H18B .2828 .3871 .9190 .021 Uiso calc R 1 . . H
C19B .1293(2) .36866(19) .91344(7) .0237(6) Uani d . 1 . . C
H19D .1111 .4219 .9246 .028 Uiso calc R 1 . . H
H19C .1275 .3775 .8884 .028 Uiso calc R 1 . . H
C20B .0551(2) .3006(2) .92287(8) .0276(7) Uani d . 1 . . C
H20B -.0128 .3177 .9151 .033 Uiso calc R 1 . . H
C21B .0834(3) .2187(2) .90546(8) .0335(8) Uani d . 1 . . C
H21D .0821 .2262 .8803 .040 Uiso calc R 1 . . H
H21C .0352 .1746 .9112 .040 Uiso calc R 1 . . H
C22B .1873(3) .1923(2) .91751(8) .0296(7) Uani d . 1 . . C
H22B .2054 .1385 .9062 .036 Uiso calc R 1 . . H
C23B .1897(2) .18048(18) .95647(7) .0235(6) Uani d . 1 . . C
H23D .2568 .1633 .9642 .028 Uiso calc R 1 . . H
H23C .1428 .1359 .9629 .028 Uiso calc R 1 . . H
C24B .1614(2) .26277(17) .97396(7) .0181(5) Uani d . 1 . . C
H24B .1628 .2556 .9994 .022 Uiso calc R 1 . . H
C25B .0573(2) .2880(2) .96152(8) .0250(6) Uani d . 1 . . C
H25D .0096 .2438 .9677 .030 Uiso calc R 1 . . H
H25C .0375 .3404 .9730 .030 Uiso calc R 1 . . H
C26B .2615(2) .2595(2) .90794(8) .0258(6) Uani d . 1 . . C
H26D .2612 .2667 .8828 .031 Uiso calc R 1 . . H
H26C .3287 .2424 .9155 .031 Uiso calc R 1 . . H
O1C .13207(15) .29691(13) .27501(5) .0207(4) Uani d . 1 . . O
O2C .24646(17) .27304(13) .31621(5) .0276(5) Uani d . 1 . . O
O3C .41856(14) .31653(12) .20385(5) .0217(4) Uani d . 1 . . O
O4C .34358(17) .23162(13) .24058(5) .0286(5) Uani d . 1 . . O
C1C .0734(2) .23280(18) .29032(8) .0248(6) Uani d . 1 . . C
H1I .1077 .1791 .2887 .037 Uiso calc R 1 . . H
H1H .0093 .2292 .2783 .037 Uiso calc R 1 . . H
H1G .0631 .2463 .3144 .037 Uiso calc R 1 . . H
C2C .2195(2) .31157(16) .29109(6) .0166(5) Uani d . 1 . . C
C3C .27546(19) .38022(16) .27418(6) .0138(5) Uani d . 1 . . C
C4C .28645(18) .37170(15) .23628(6) .0119(5) Uani d . 1 . . C
C5C .3499(2) .29839(17) .22724(6) .0153(5) Uani d . 1 . . C
C6C .4799(2) .2465(2) .19424(8) .0272(7) Uani d . 1 . . C
H6I .5117 .2227 .2148 .041 Uiso calc R 1 . . H
H6H .5306 .2656 .1785 .041 Uiso calc R 1 . . H
H6G .4388 .2038 .1830 .041 Uiso calc R 1 . . H
C7C .31277(19) .44250(16) .29353(6) .0127(5) Uani d . 1 . . C
C8C .2959(2) .45291(17) .33146(6) .0169(5) Uani d . 1 . . C
H8C .2517 .4075 .3398 .020 Uiso calc R 1 . . H
C9C .3960(2) .44907(19) .35050(7) .0220(6) Uani d . 1 . . C
H9F .3861 .4563 .3754 .026 Uiso calc R 1 . . H
H9E .4268 .3938 .3468 .026 Uiso calc R 1 . . H
C10C .4640(2) .51784(19) .33746(7) .0215(6) Uani d . 1 . . C
H10C .5294 .5147 .3498 .026 Uiso calc R 1 . . H
C11C .4163(2) .60326(18) .34405(7) .0215(6) Uani d . 1 . . C
H11F .4068 .6109 .3689 .026 Uiso calc R 1 . . H
H11E .4603 .6483 .3360 .026 Uiso calc R 1 . . H
C12C .3162(2) .60853(17) .32509(7) .0192(5) Uani d . 1 . . C
H12C .2852 .6641 .3295 .023 Uiso calc R 1 . . H
C13C .3314(2) .59751(17) .28659(7) .0193(5) Uani d . 1 . . C
H13F .3756 .6420 .2782 .023 Uiso calc R 1 . . H
H13E .2671 .6023 .2742 .023 Uiso calc R 1 . . H
C14C .37740(19) .51120(17) .27968(6) .0155(5) Uani d . 1 . . C
H14C .3866 .5033 .2546 .019 Uiso calc R 1 . . H
C15C .4786(2) .5065(2) .29896(7) .0207(6) Uani d . 1 . . C
H15F .5099 .4517 .2946 .025 Uiso calc R 1 . . H
H15E .5229 .5507 .2904 .025 Uiso calc R 1 . . H
C16C .2479(2) .53882(18) .33763(7) .0194(6) Uani d . 1 . . C
H16F .1835 .5419 .3252 .023 Uiso calc R 1 . . H
H16E .2359 .5462 .3623 .023 Uiso calc R 1 . . H
C17C .23650(18) .41759(16) .21262(6) .0121(5) Uani d . 1 . . C
C18C .23858(19) .40232(17) .17434(6) .0142(5) Uani d . 1 . . C
H18C .2838 .3547 .1693 .017 Uiso calc R 1 . . H
C19C .1336(2) .38222(18) .16149(7) .0205(6) Uani d . 1 . . C
H19F .1336 .3725 .1365 .025 Uiso calc R 1 . . H
H19E .1098 .3307 .1727 .025 Uiso calc R 1 . . H
C20C .0645(2) .4550(2) .16964(8) .0305(7) Uani d . 1 . . C
H20C -.0039 .4417 .1611 .037 Uiso calc R 1 . . H
C21C .1012(3) .5341(2) .15202(8) .0412(10) Uani d . 1 . . C
H21F .1018 .5254 .1270 .049 Uiso calc R 1 . . H
H21E .0562 .5812 .1568 .049 Uiso calc R 1 . . H
C22C .2052(3) .5548(2) .16516(7) .0355(8) Uani d . 1 . . C
H22C .2288 .6069 .1538 .043 Uiso calc R 1 . . H
C23C .2048(3) .56797(18) .20404(7) .0266(7) Uani d . 1 . . C
H23F .1610 .6154 .2096 .032 Uiso calc R 1 . . H
H23E .2724 .5815 .2124 .032 Uiso calc R 1 . . H
C24C .16821(19) .48832(15) .22170(6) .0139(5) Uani d . 1 . . C
H24C .1681 .4965 .2471 .017 Uiso calc R 1 . . H
C25C .0633(2) .4685(2) .20835(8) .0269(7) Uani d . 1 . . C
H25F .0385 .4176 .2197 .032 Uiso calc R 1 . . H
H25E .0184 .5153 .2138 .032 Uiso calc R 1 . . H
C26C .2753(2) .4824(2) .15690(7) .0266(7) Uani d . 1 . . C
H26F .3430 .4958 .1652 .032 Uiso calc R 1 . . H
H26E .2771 .4740 .1318 .032 Uiso calc R 1 . . H
O1D .36771(15) .29505(13) .72467(5) .0209(4) Uani d . 1 . . O
O2D .25304(16) .27206(12) .68355(5) .0229(4) Uani d . 1 . . O
O3D .08243(14) .32267(12) .79592(5) .0211(4) Uani d . 1 . . O
O4D .15518(17) .23589(13) .75929(5) .0283(5) Uani d . 1 . . O
C1D .4244(2) .22806(18) .71030(8) .0231(6) Uani d . 1 . . C
H1L .4305 .2369 .6856 .035 Uiso calc R 1 . . H
H1K .3909 .1748 .7144 .035 Uiso calc R 1 . . H
H1J .4904 .2269 .7211 .035 Uiso calc R 1 . . H
C2D .28073(19) .31080(16) .70855(6) .0144(5) Uani d . 1 . . C
C3D .22666(19) .38109(15) .72490(6) .0118(5) Uani d . 1 . . C
C4D .21537(18) .37503(15) .76282(6) .0114(4) Uani d . 1 . . C
C5D .1501(2) .30408(16) .77245(6) .0142(5) Uani d . 1 . . C
C6D .0194(2) .2540(2) .80582(8) .0267(6) Uani d . 1 . . C
H6L .0598 .2102 .8167 .040 Uiso calc R 1 . . H
H6K -.0145 .2312 .7855 .040 Uiso calc R 1 . . H
H6J -.0296 .2740 .8220 .040 Uiso calc R 1 . . H
C7D .19097(19) .44375(16) .70513(6) .0129(5) Uani d . 1 . . C
C8D .2082(2) .45181(16) .66699(6) .0160(5) Uani d . 1 . . C
H8D .2530 .4061 .6592 .019 Uiso calc R 1 . . H
C9D .1082(2) .44581(18) .64809(6) .0206(6) Uani d . 1 . . C
H9H .0778 .3907 .6525 .025 Uiso calc R 1 . . H
H9G .1178 .4512 .6231 .025 Uiso calc R 1 . . H
C10D .0396(2) .51563(19) .66046(7) .0224(6) Uani d . 1 . . C
H10D -.0260 .5114 .6483 .027 Uiso calc R 1 . . H
C11D .0874(2) .60068(19) .65262(7) .0253(6) Uani d . 1 . . C
H11H .0970 .6061 .6277 .030 Uiso calc R 1 . . H
H11G .0433 .6464 .6599 .030 Uiso calc R 1 . . H
C12D .1872(2) .60749(18) .67161(7) .0211(6) Uani d . 1 . . C
H12D .2179 .6628 .6665 .025 Uiso calc R 1 . . H
C13D .1728(2) .59925(18) .71030(7) .0216(6) Uani d . 1 . . C
H13H .1290 .6445 .7183 .026 Uiso calc R 1 . . H
H13G .2373 .6046 .7225 .026 Uiso calc R 1 . . H
C14D .1266(2) .51388(16) .71824(6) .0157(5) Uani d . 1 . . C
H14D .1176 .5078 .7434 .019 Uiso calc R 1 . . H
C15D .0255(2) .50745(19) .69920(7) .0219(6) Uani d . 1 . . C
H15H -.0056 .4530 .7043 .026 Uiso calc R 1 . . H
H15G -.0188 .5523 .7072 .026 Uiso calc R 1 . . H
C16D .2551(2) .53770(18) .65971(7) .0214(6) Uani d . 1 . . C
H16H .3198 .5420 .6719 .026 Uiso calc R 1 . . H
H16G .2663 .5435 .6349 .026 Uiso calc R 1 . . H
C17D .26590(18) .42118(15) .78599(6) .0106(4) Uani d . 1 . . C
C18D .26337(18) .40893(16) .82442(6) .0126(5) Uani d . 1 . . C
H18D .2159 .3634 .8301 .015 Uiso calc R 1 . . H
C19D .3677(2) .38600(18) .83736(7) .0186(5) Uani d . 1 . . C
H19H .3675 .3779 .8625 .022 Uiso calc R 1 . . H
H19G .3888 .3330 .8267 .022 Uiso calc R 1 . . H
C20D .4403(2) .4556(2) .82846(7) .0252(6) Uani d . 1 . . C
H20D .5080 .4404 .8371 .030 Uiso calc R 1 . . H
C21D .4077(3) .5372(2) .84516(8) .0345(8) Uani d . 1 . . C
H21H .4551 .5823 .8398 .041 Uiso calc R 1 . . H
H21G .4069 .5303 .8703 .041 Uiso calc R 1 . . H
C22D .3043(3) .56087(18) .83179(7) .0266(7) Uani d . 1 . . C
H22D .2833 .6145 .8426 .032 Uiso calc R 1 . . H
C23D .3043(2) .57099(17) .79308(7) .0218(6) Uani d . 1 . . C
H23H .3498 .6167 .7868 .026 Uiso calc R 1 . . H
H23G .2371 .5859 .7847 .026 Uiso calc R 1 . . H
C24D .33730(19) .48933(15) .77616(6) .0132(5) Uani d . 1 . . C
H24D .3374 .4960 .7507 .016 Uiso calc R 1 . . H
C25D .4418(2) .4667(2) .78958(7) .0224(6) Uani d . 1 . . C
H25H .4640 .4142 .7787 .027 Uiso calc R 1 . . H
H25G .4888 .5116 .7836 .027 Uiso calc R 1 . . H
C26D .2312(2) .49122(18) .84100(7) .0223(6) Uani d . 1 . . C
H26H .2296 .4845 .8662 .027 Uiso calc R 1 . . H
H26G .1639 .5063 .8327 .027 Uiso calc R 1 . . H

loop_
_atom_site_aniso_label
_atom_site_aniso_U_11
_atom_site_aniso_U_22
_atom_site_aniso_U_33
_atom_site_aniso_U_12
_atom_site_aniso_U_13
_atom_site_aniso_U_23
O1A .0237(11) .0203(10) .0245(10) .0079(8) -.0034(8) -.0041(8)
O2A .0422(14) .0269(11) .0211(10) .0084(10) -.0050(9) -.0058(9)
O3A .0270(12) .0236(11) .0314(11) -.0043(9) .0089(9) -.0009(9)
O4A .0466(15) .0218(11) .0352(13) -.0041(10) .0102(11) -.0063(9)
C1A .0261(16) .0206(14) .0365(17) .0077(12) .0051(13) -.0029(12)
C2A .0238(15) .0173(12) .0156(12) .0037(10) .0036(10) .0020(10)
C3A .0198(14) .0173(12) .0144(11) .0018(10) .0030(10) -.0024(10)
C4A .0185(14) .0166(12) .0145(11) .0039(10) .0023(10) .0015(9)
C5A .0247(15) .0182(14) .0142(12) .0031(11) -.0011(11) .0037(10)
C6A .0334(19) .0323(17) .0316(17) -.0126(14) .0042(14) .0065(13)
C7A .0145(13) .0195(13) .0160(12) .0033(10) .0025(9) .0000(10)
C8A .0215(14) .0243(14) .0136(11) .0057(11) .0018(10) .0028(10)
C9A .0267(16) .0280(15) .0182(13) .0008(12) -.0030(11) .0016(11)
C10A .0182(15) .0392(18) .0211(14) .0013(12) -.0036(11) .0040(12)
C11A .0293(17) .0336(17) .0244(15) .0102(13) -.0045(12) .0057(13)
C12A .0304(17) .0229(15) .0282(15) .0007(12) -.0011(12) .0078(12)
C13A .0298(16) .0162(13) .0245(14) .0041(11) -.0033(12) -.0005(11)
C14A .0214(15) .0193(13) .0142(12) .0057(10) .0029(10) .0009(10)
C15A .0203(15) .0305(16) .0243(14) .0032(12) .0054(11) -.0006(12)
C16A .0227(16) .0298(16) .0232(14) -.0027(12) .0003(11) .0090(12)
C17A .0166(14) .0214(13) .0130(11) .0065(10) .0031(10) .0032(10)
C18A .0194(14) .0243(14) .0153(12) .0008(11) .0026(10) .0025(10)
C19A .0232(16) .0304(16) .0225(14) .0059(12) -.0002(11) .0102(12)
C20A .0197(16) .048(2) .0260(15) -.0042(14) -.0067(12) .0138(14)
C21A .058(2) .0369(19) .0207(15) -.0207(17) -.0108(15) .0033(13)
C22A .058(2) .0274(17) .0175(14) .0095(16) .0020(14) -.0043(12)
C23A .0432(19) .0215(15) .0179(13) .0112(13) -.0049(12) -.0031(11)
C24A .0218(14) .0176(13) .0135(11) .0036(10) .0022(10) .0017(10)
C25A .0220(16) .0331(16) .0264(15) .0016(12) .0048(12) .0105(13)
C26A .0291(17) .0419(19) .0150(13) .0128(14) .0029(11) -.0012(12)
O1B .0201(11) .0225(11) .0271(11) .0051(8) .0004(8) -.0061(9)
O2B .0487(15) .0273(12) .0217(10) .0090(10) -.0069(10) -.0081(9)
O3B .0255(11) .0264(11) .0290(11) -.0072(9) .0069(9) -.0013(9)
O4B .0468(15) .0220(11) .0301(12) -.0078(10) .0072(10) -.0041(9)
C1B .0294(17) .0229(15) .0383(18) .0084(12) .0060(14) -.0033(13)
C2B .0240(15) .0178(13) .0177(12) .0014(10) .0039(10) .0023(10)
C3B .0189(14) .0211(13) .0137(11) .0021(10) -.0006(10) -.0042(10)
C4B .0191(14) .0169(12) .0139(11) .0004(10) .0025(10) .0015(9)
C5B .0173(14) .0154(12) .0133(11) -.0033(10) -.0052(10) .0030(10)
C6B .0330(18) .0314(17) .0299(16) -.0160(13) -.0010(13) .0051(13)
C7B .0202(14) .0169(12) .0158(12) -.0020(10) .0056(10) -.0003(10)
C8B .0233(15) .0265(15) .0143(12) .0043(11) .0031(10) .0017(10)
C9B .0321(17) .0296(16) .0173(13) -.0045(13) -.0031(12) .0002(11)
C10B .0219(15) .0354(17) .0204(14) .0032(12) -.0033(11) .0054(12)
C11B .0271(16) .0316(16) .0209(13) .0075(12) .0011(12) .0075(12)
C12B .0295(16) .0245(15) .0201(13) -.0024(12) -.0024(12) .0071(11)
C13B .0341(17) .0218(14) .0161(13) -.0016(12) -.0067(11) .0025(11)
C14B .0213(15) .0238(14) .0143(12) .0017(11) .0042(10) .0013(10)
C15B .0171(15) .0422(18) .0214(14) .0048(13) .0052(11) .0088(13)
C16B .0171(14) .0376(18) .0205(13) -.0003(12) .0040(11) .0096(12)
C17B .0162(13) .0188(13) .0135(11) .0015(10) .0017(10) .0017(10)
C18B .0188(14) .0205(13) .0126(11) -.0041(10) .0027(10) .0011(10)
C19B .0233(15) .0258(15) .0220(13) -.0020(11) -.0018(11) .0074(11)
C20B .0175(15) .0351(17) .0300(16) -.0065(12) -.0071(12) .0113(13)
C21B .044(2) .0379(19) .0179(14) -.0187(15) -.0065(13) .0034(13)
C22B .050(2) .0196(14) .0195(14) -.0027(13) .0038(13) -.0038(11)
C23B .0323(17) .0165(14) .0216(13) .0029(11) -.0005(12) -.0015(11)
C24B .0212(14) .0183(13) .0148(12) .0002(10) .0037(10) .0018(10)
C25B .0207(15) .0293(15) .0252(14) -.0018(12) .0049(11) .0058(12)
C26B .0275(16) .0307(16) .0193(13) .0023(12) .0060(11) -.0049(12)
O1C .0189(10) .0206(10) .0226(10) -.0047(8) .0007(8) .0057(8)
O2C .0416(13) .0238(11) .0171(9) -.0101(9) -.0058(9) .0089(8)
O3C .0210(10) .0197(10) .0246(10) .0065(8) .0078(8) -.0008(8)
O4C .0405(13) .0174(10) .0284(11) .0040(9) .0078(9) .0056(8)
C1C .0193(15) .0230(14) .0325(16) -.0054(11) .0070(12) .0045(12)
C2C .0224(14) .0152(12) .0124(11) -.0023(10) .0021(10) -.0014(9)
C3C .0183(13) .0141(11) .0091(10) -.0003(9) .0023(9) -.0017(9)
C4C .0149(13) .0127(11) .0081(10) -.0018(9) .0021(9) -.0017(8)
C5C .0184(14) .0158(13) .0118(11) -.0022(10) -.0022(10) -.0027(9)
C6C .0245(16) .0301(16) .0270(15) .0120(12) .0026(12) -.0042(12)
C7C .0158(13) .0153(11) .0072(10) -.0010(9) .0030(9) -.0004(9)
C8C .0228(14) .0201(13) .0080(10) -.0053(10) .0043(9) -.0029(9)
C9C .0299(16) .0260(14) .0101(11) .0027(12) -.0006(10) -.0004(10)
C10C .0156(14) .0324(16) .0164(12) -.0012(11) -.0009(10) -.0054(11)
C11C .0221(15) .0263(15) .0159(12) -.0073(11) -.0013(10) -.0081(10)
C12C .0234(15) .0185(13) .0155(12) .0006(10) -.0015(10) -.0073(10)
C13C .0268(15) .0161(13) .0148(12) -.0047(10) -.0024(10) -.0026(10)
C14C .0157(13) .0210(13) .0097(10) -.0052(10) .0019(9) -.0029(9)
C15C .0104(13) .0350(16) .0167(12) -.0027(11) .0019(10) -.0065(11)
C16C .0160(14) .0282(15) .0141(11) -.0013(11) .0035(10) -.0091(10)
C17C .0120(12) .0150(12) .0095(10) -.0033(9) .0034(9) -.0003(9)
C18C .0134(12) .0227(13) .0066(10) .0007(9) .0004(9) -.0037(9)
C19C .0148(14) .0269(14) .0197(13) -.0005(11) -.0030(10) -.0110(11)
C20C .0202(16) .0440(19) .0269(15) .0114(13) -.0108(12) -.0226(14)
C21C .065(3) .0366(19) .0215(15) .0248(18) -.0239(16) -.0122(14)
C22C .072(3) .0224(16) .0117(12) -.0083(16) -.0066(14) .0032(11)
C23C .047(2) .0186(14) .0142(12) -.0068(13) -.0035(12) -.0011(10)
C24C .0170(13) .0132(11) .0116(10) .0003(9) .0007(9) -.0028(9)
C25C .0155(14) .0368(17) .0285(15) .0037(12) .0020(11) -.0189(13)
C26C .0337(17) .0365(17) .0097(11) -.0141(13) .0041(11) .0025(11)
O1D .0186(10) .0192(10) .0247(10) .0043(8) .0008(8) -.0040(8)
O2D .0343(12) .0202(10) .0141(9) .0058(8) -.0035(8) -.0068(7)
O3D .0177(10) .0189(9) .0269(10) -.0051(7) .0081(8) -.0017(8)
O4D .0435(13) .0168(10) .0251(11) -.0075(9) .0087(9) -.0052(8)
C1D .0204(15) .0216(14) .0274(14) .0061(11) .0039(11) -.0026(11)
C2D .0180(13) .0139(11) .0113(10) .0015(9) .0030(9) .0005(9)
C3D .0171(13) .0114(11) .0070(10) .0007(9) .0003(9) .0009(8)
C4D .0141(12) .0118(11) .0085(10) .0012(9) .0016(9) .0007(8)
C5D .0180(14) .0125(12) .0119(11) -.0003(9) -.0015(9) .0023(9)
C6D .0232(16) .0301(16) .0270(15) -.0131(12) .0011(12) .0063(12)
C7D .0148(13) .0169(12) .0068(10) -.0003(9) -.0013(9) -.0005(9)
C8D .0207(14) .0181(12) .0091(10) .0043(10) .0014(9) .0046(9)
C9D .0263(15) .0254(14) .0099(11) -.0018(11) -.0033(10) -.0008(10)
C10D .0177(14) .0323(16) .0170(13) .0018(12) -.0058(10) .0031(11)
C11D .0295(17) .0273(15) .0190(13) .0081(12) -.0046(11) .0083(11)
C12D .0263(15) .0179(13) .0188(13) -.0002(11) -.0035(11) .0063(10)
C13D .0279(16) .0169(13) .0196(13) .0037(11) -.0035(11) .0017(10)
C14D .0197(14) .0165(12) .0109(11) .0063(10) -.0016(10) .0006(9)
C15D .0182(14) .0285(15) .0189(13) .0041(11) -.0004(10) .0036(11)
C16D .0214(15) .0266(15) .0163(12) -.0015(11) .0015(10) .0087(11)
C17D .0132(12) .0094(11) .0093(10) .0017(8) .0013(9) .0001(8)
C18D .0132(12) .0164(12) .0081(10) -.0016(9) .0016(9) .0008(9)
C19D .0187(14) .0240(14) .0130(11) -.0023(10) -.0011(10) .0079(10)
C20D .0152(14) .0379(17) .0223(14) -.0087(12) -.0061(11) .0149(12)
C21D .052(2) .0356(18) .0159(13) -.0259(16) -.0113(14) .0057(12)
C22D .052(2) .0145(13) .0129(12) -.0016(13) .0021(12) -.0056(10)
C23D .0393(18) .0113(12) .0149(12) .0008(11) .0001(11) .0028(10)
C24D .0177(13) .0123(11) .0096(10) -.0028(9) .0023(9) .0027(9)
C25D .0151(14) .0305(15) .0218(13) -.0030(11) .0035(10) .0107(11)
C26D .0304(16) .0248(14) .0122(11) .0034(12) .0091(11) -.0029(10)

loop_
_atom_type_symbol
_atom_type_description
_atom_type_scat_dispersion_real
_atom_type_scat_dispersion_imag
_atom_type_scat_source
C C .0033 .0016 'International Tables Vol C Tables 4.2.6.8 and 6.1.1.4'
H H .0000 .0000 'International Tables Vol C Tables 4.2.6.8 and 6.1.1.4'
O O .0106 .0060 'International Tables Vol C Tables 4.2.6.8 and 6.1.1.4'

loop_
_geom_angle_atom_site_label_1
_geom_angle_atom_site_label_2
_geom_angle_atom_site_label_3
_geom_angle
C2A O1A C1A 115.1(2)
C5A O3A C6A 114.9(2)
O1A C1A H1C 109.5
O1A C1A H1B 109.5
H1C C1A H1B 109.5
O1A C1A H1A 109.5
H1C C1A H1A 109.5
H1B C1A H1A 109.5
O2A C2A O1A 122.4(3)
O2A C2A C3A 125.5(3)
O1A C2A C3A 112.1(2)
C7A C3A C2A 120.0(2)
C7A C3A C4A 125.3(2)
C2A C3A C4A 114.7(2)
C17A C4A C5A 123.2(2)
C17A C4A C3A 124.4(2)
C5A C4A C3A 112.1(2)
O4A C5A O3A 123.5(3)
O4A C5A C4A 122.9(3)
O3A C5A C4A 113.5(2)
O3A C6A H6C 109.5
O3A C6A H6B 109.5
H6C C6A H6B 109.5
O3A C6A H6A 109.5
H6C C6A H6A 109.5
H6B C6A H6A 109.5
C3A C7A C8A 124.4(2)
C3A C7A C14A 124.3(2)
C8A C7A C14A 111.2(2)
C7A C8A C9A 108.7(2)
C7A C8A C16A 109.1(2)
C9A C8A C16A 109.0(2)
C7A C8A H8A 110.0
C9A C8A H8A 110.0
C16A C8A H8A 110.0
C10A C9A C8A 109.5(2)
C10A C9A H9B 109.8
C8A C9A H9B 109.8
C10A C9A H9A 109.8
C8A C9A H9A 109.8
H9B C9A H9A 108.2
C9A C10A C11A 109.0(2)
C9A C10A C15A 109.6(2)
C11A C10A C15A 109.5(3)
C9A C10A H10A 109.6
C11A C10A H10A 109.6
C15A C10A H10A 109.6
C12A C11A C10A 109.7(2)
C12A C11A H11B 109.7
C10A C11A H11B 109.7
C12A C11A H11A 109.7
C10A C11A H11A 109.7
H11B C11A H11A 108.2
C16A C12A C13A 108.1(2)
C16A C12A C11A 109.2(3)
C13A C12A C11A 110.2(3)
C16A C12A H12A 109.8
C13A C12A H12A 109.8
C11A C12A H12A 109.8
C12A C13A C14A 109.9(2)
C12A C13A H13B 109.7
C14A C13A H13B 109.7
C12A C13A H13A 109.7
C14A C13A H13A 109.7
H13B C13A H13A 108.2
C7A C14A C15A 107.7(2)
C7A C14A C13A 110.5(2)
C15A C14A C13A 108.6(2)
C7A C14A H14A 110.0
C15A C14A H14A 110.0
C13A C14A H14A 110.0
C14A C15A C10A 110.0(2)
C14A C15A H15B 109.7
C10A C15A H15B 109.7
C14A C15A H15A 109.7
C10A C15A H15A 109.7
H15B C15A H15A 108.2
C12A C16A C8A 110.8(2)
C12A C16A H16B 109.5
C8A C16A H16B 109.5
C12A C16A H16A 109.5
C8A C16A H16A 109.5
H16B C16A H16A 108.1
C4A C17A C24A 124.3(2)
C4A C17A C18A 124.8(3)
C24A C17A C18A 110.9(2)
C17A C18A C19A 108.8(2)
C17A C18A C26A 109.2(2)
C19A C18A C26A 109.1(2)
C17A C18A H18A 109.9
C19A C18A H18A 109.9
C26A C18A H18A 109.9
C20A C19A C18A 110.1(2)
C20A C19A H19B 109.6
C18A C19A H19B 109.6
C20A C19A H19A 109.6
C18A C19A H19A 109.6
H19B C19A H19A 108.1
C19A C20A C21A 109.2(3)
C19A C20A C25A 109.7(3)
C21A C20A C25A 109.4(3)
C19A C20A H20A 109.5
C21A C20A H20A 109.5
C25A C20A H20A 109.5
C20A C21A C22A 109.8(3)
C20A C21A H21B 109.7
C22A C21A H21B 109.7
C20A C21A H21A 109.7
C22A C21A H21A 109.7
H21B C21A H21A 108.2
C26A C22A C21A 109.1(3)
C26A C22A C23A 109.9(3)
C21A C22A C23A 109.1(3)
C26A C22A H22A 109.5
C21A C22A H22A 109.5
C23A C22A H22A 109.5
C24A C23A C22A 109.5(2)
C24A C23A H23B 109.8
C22A C23A H23B 109.8
C24A C23A H23A 109.8
C22A C23A H23A 109.8
H23B C23A H23A 108.2
C17A C24A C25A 110.1(2)
C17A C24A C23A 108.5(2)
C25A C24A C23A 108.8(3)
C17A C24A H24A 109.8
C25A C24A H24A 109.8
C23A C24A H24A 109.8
C20A C25A C24A 109.6(2)
C20A C25A H25B 109.8
C24A C25A H25B 109.8
C20A C25A H25A 109.8
C24A C25A H25A 109.8
H25B C25A H25A 108.2
C22A C26A C18A 109.6(2)
C22A C26A H26B 109.8
C18A C26A H26B 109.8
C22A C26A H26A 109.8
C18A C26A H26A 109.8
H26B C26A H26A 108.2
C2B O1B C1B 114.7(2)
C5B O3B C6B 115.2(2)
O1B C1B H1F 109.5
O1B C1B H1E 109.5
H1F C1B H1E 109.5
O1B C1B H1D 109.5
H1F C1B H1D 109.5
H1E C1B H1D 109.5
O2B C2B O1B 122.6(3)
O2B C2B C3B 126.0(3)
O1B C2B C3B 111.4(2)
C7B C3B C2B 120.3(2)
C7B C3B C4B 124.8(2)
C2B C3B C4B 114.9(2)
C17B C4B C5B 123.6(2)
C17B C4B C3B 123.5(2)
C5B C4B C3B 112.3(2)
O4B C5B O3B 123.0(3)
O4B C5B C4B 122.5(3)
O3B C5B C4B 114.5(2)
O3B C6B H6F 109.5
O3B C6B H6E 109.5
H6F C6B H6E 109.5
O3B C6B H6D 109.5
H6F C6B H6D 109.5
H6E C6B H6D 109.5
C3B C7B C14B 124.0(2)
C3B C7B C8B 124.3(2)
C14B C7B C8B 111.7(2)
C7B C8B C16B 108.7(2)
C7B C8B C9B 108.9(2)
C16B C8B C9B 109.5(2)
C7B C8B H8B 109.9
C16B C8B H8B 109.9
C9B C8B H8B 109.9
C10B C9B C8B 109.5(2)
C10B C9B H9D 109.8
C8B C9B H9D 109.8
C10B C9B H9C 109.8
C8B C9B H9C 109.8
H9D C9B H9C 108.2
C9B C10B C11B 110.0(2)
C9B C10B C15B 109.2(2)
C11B C10B C15B 109.6(3)
C9B C10B H10B 109.3
C11B C10B H10B 109.3
C15B C10B H10B 109.3
C12B C11B C10B 109.4(2)
C12B C11B H11D 109.8
C10B C11B H11D 109.8
C12B C11B H11C 109.8
C10B C11B H11C 109.8
H11D C11B H11C 108.2
C13B C12B C11B 110.0(3)
C13B C12B C16B 108.4(2)
C11B C12B C16B 109.5(3)
C13B C12B H12B 109.6
C11B C12B H12B 109.6
C16B C12B H12B 109.6
C12B C13B C14B 110.6(2)
C12B C13B H13D 109.5
C14B C13B H13D 109.5
C12B C13B H13C 109.5
C14B C13B H13C 109.5
H13D C13B H13C 108.1
C7B C14B C13B 109.7(2)
C7B C14B C15B 107.9(2)
C13B C14B C15B 108.2(2)
C7B C14B H14B 110.3
C13B C14B H14B 110.3
C15B C14B H14B 110.3
C10B C15B C14B 109.7(2)
C10B C15B H15D 109.7
C14B C15B H15D 109.7
C10B C15B H15C 109.7
C14B C15B H15C 109.7
H15D C15B H15C 108.2
C8B C16B C12B 109.9(2)
C8B C16B H16D 109.7
C12B C16B H16D 109.7
C8B C16B H16C 109.7
C12B C16B H16C 109.7
H16D C16B H16C 108.2
C4B C17B C18B 125.4(2)
C4B C17B C24B 123.1(2)
C18B C17B C24B 111.4(2)
C17B C18B C19B 108.0(2)
C17B C18B C26B 109.1(2)
C19B C18B C26B 109.3(2)
C17B C18B H18B 110.1
C19B C18B H18B 110.1
C26B C18B H18B 110.1
C20B C19B C18B 110.0(2)
C20B C19B H19D 109.7
C18B C19B H19D 109.7
C20B C19B H19C 109.7
C18B C19B H19C 109.7
H19D C19B H19C 108.2
C25B C20B C21B 109.1(3)
C25B C20B C19B 109.5(3)
C21B C20B C19B 109.3(3)
C25B C20B H20B 109.6
C21B C20B H20B 109.6
C19B C20B H20B 109.6
C20B C21B C22B 109.7(3)
C20B C21B H21D 109.7
C22B C21B H21D 109.7
C20B C21B H21C 109.7
C22B C21B H21C 109.7
H21D C21B H21C 108.2
C26B C22B C21B 109.5(3)
C26B C22B C23B 109.2(3)
C21B C22B C23B 109.9(3)
C26B C22B H22B 109.4
C21B C22B H22B 109.4
C23B C22B H22B 109.4
C22B C23B C24B 109.6(2)
C22B C23B H23D 109.7
C24B C23B H23D 109.7
C22B C23B H23C 109.7
C24B C23B H23C 109.7
H23D C23B H23C 108.2
C17B C24B C25B 108.8(2)
C17B C24B C23B 109.0(2)
C25B C24B C23B 108.7(2)
C17B C24B H24B 110.1
C25B C24B H24B 110.1
C23B C24B H24B 110.1
C20B C25B C24B 110.4(2)
C20B C25B H25D 109.6
C24B C25B H25D 109.6
C20B C25B H25C 109.6
C24B C25B H25C 109.6
H25D C25B H25C 108.1
C22B C26B C18B 109.9(2)
C22B C26B H26D 109.7
C18B C26B H26D 109.7
C22B C26B H26C 109.7
C18B C26B H26C 109.7
H26D C26B H26C 108.2
C2C O1C C1C 114.7(2)
C5C O3C C6C 114.5(2)
O1C C1C H1I 109.5
O1C C1C H1H 109.5
H1I C1C H1H 109.5
O1C C1C H1G 109.5
H1I C1C H1G 109.5
H1H C1C H1G 109.5
O2C C2C O1C 122.4(2)
O2C C2C C3C 125.9(3)
O1C C2C C3C 111.6(2)
C7C C3C C2C 118.9(2)
C7C C3C C4C 125.5(2)
C2C C3C C4C 115.6(2)
C17C C4C C3C 124.7(2)
C17C C4C C5C 123.0(2)
C3C C4C C5C 111.9(2)
O4C C5C O3C 123.1(3)
O4C C5C C4C 123.4(2)
O3C C5C C4C 113.4(2)
O3C C6C H6I 109.5
O3C C6C H6H 109.5
H6I C6C H6H 109.5
O3C C6C H6G 109.5
H6I C6C H6G 109.5
H6H C6C H6G 109.5
C3C C7C C14C 123.5(2)
C3C C7C C8C 124.8(2)
C14C C7C C8C 111.7(2)
C7C C8C C9C 108.8(2)
C7C C8C C16C 108.9(2)
C9C C8C C16C 109.3(2)
C7C C8C H8C 110.0
C9C C8C H8C 110.0
C16C C8C H8C 110.0
C10C C9C C8C 109.9(2)
C10C C9C H9F 109.7
C8C C9C H9F 109.7
C10C C9C H9E 109.7
C8C C9C H9E 109.7
H9F C9C H9E 108.2
C9C C10C C15C 109.4(2)
C9C C10C C11C 109.1(2)
C15C C10C C11C 109.4(2)
C9C C10C H10C 109.6
C15C C10C H10C 109.6
C11C C10C H10C 109.6
C12C C11C C10C 109.8(2)
C12C C11C H11F 109.7
C10C C11C H11F 109.7
C12C C11C H11E 109.7
C10C C11C H11E 109.7
H11F C11C H11E 108.2
C11C C12C C13C 109.5(2)
C11C C12C C16C 109.7(2)
C13C C12C C16C 108.9(2)
C11C C12C H12C 109.6
C13C C12C H12C 109.6
C16C C12C H12C 109.6
C12C C13C C14C 109.7(2)
C12C C13C H13F 109.7
C14C C13C H13F 109.7
C12C C13C H13E 109.7
C14C C13C H13E 109.7
H13F C13C H13E 108.2
C7C C14C C13C 110.5(2)
C7C C14C C15C 107.6(2)
C13C C14C C15C 108.3(2)
C7C C14C H14C 110.1
C13C C14C H14C 110.1
C15C C14C H14C 110.1
C10C C15C C14C 110.0(2)
C10C C15C H15F 109.7
C14C C15C H15F 109.7
C10C C15C H15E 109.7
C14C C15C H15E 109.7
H15F C15C H15E 108.2
C12C C16C C8C 109.9(2)
C12C C16C H16F 109.7
C8C C16C H16F 109.7
C12C C16C H16E 109.7
C8C C16C H16E 109.7
H16F C16C H16E 108.2
C4C C17C C24C 123.2(2)
C4C C17C C18C 124.7(2)
C24C C17C C18C 112.1(2)
C17C C18C C19C 108.8(2)
C17C C18C C26C 108.4(2)
C19C C18C C26C 109.6(2)
C17C C18C H18C 110.0
C19C C18C H18C 110.0
C26C C18C H18C 110.0
C20C C19C C18C 109.7(2)
C20C C19C H19F 109.7
C18C C19C H19F 109.7
C20C C19C H19E 109.7
C18C C19C H19E 109.7
H19F C19C H19E 108.2
C25C C20C C21C 109.8(3)
C25C C20C C19C 109.4(3)
C21C C20C C19C 109.3(3)
C25C C20C H20C 109.4
C21C C20C H20C 109.4
C19C C20C H20C 109.4
C22C C21C C20C 109.5(3)
C22C C21C H21F 109.8
C20C C21C H21F 109.8
C22C C21C H21E 109.8
C20C C21C H21E 109.8
H21F C21C H21E 108.2
C21C C22C C23C 110.0(3)
C21C C22C C26C 109.6(3)
C23C C22C C26C 109.0(3)
C21C C22C H22C 109.4
C23C C22C H22C 109.4
C26C C22C H22C 109.4
C22C C23C C24C 109.8(2)
C22C C23C H23F 109.7
C24C C23C H23F 109.7
C22C C23C H23E 109.7
C24C C23C H23E 109.7
H23F C23C H23E 108.2
C17C C24C C25C 109.4(2)
C17C C24C C23C 108.2(2)
C25C C24C C23C 108.8(2)
C17C C24C H24C 110.1
C25C C24C H24C 110.1
C23C C24C H24C 110.1
C20C C25C C24C 109.7(2)
C20C C25C H25F 109.7
C24C C25C H25F 109.7
C20C C25C H25E 109.7
C24C C25C H25E 109.7
H25F C25C H25E 108.2
C22C C26C C18C 109.3(2)
C22C C26C H26F 109.8
C18C C26C H26F 109.8
C22C C26C H26E 109.8
C18C C26C H26E 109.8
H26F C26C H26E 108.3
C2D O1D C1D 115.1(2)
C5D O3D C6D 115.3(2)
O1D C1D H1L 109.5
O1D C1D H1K 109.5
H1L C1D H1K 109.5
O1D C1D H1J 109.5
H1L C1D H1J 109.5
H1K C1D H1J 109.5
O2D C2D O1D 122.3(2)
O2D C2D C3D 125.8(2)
O1D C2D C3D 111.8(2)
C7D C3D C2D 119.2(2)
C7D C3D C4D 125.0(2)
C2D C3D C4D 115.8(2)
C17D C4D C5D 122.9(2)
C17D C4D C3D 124.8(2)
C5D C4D C3D 111.8(2)
O4D C5D O3D 122.4(2)
O4D C5D C4D 122.8(2)
O3D C5D C4D 114.8(2)
O3D C6D H6L 109.5
O3D C6D H6K 109.5
H6L C6D H6K 109.5
O3D C6D H6J 109.5
H6L C6D H6J 109.5
H6K C6D H6J 109.5
C3D C7D C14D 123.9(2)
C3D C7D C8D 124.4(2)
C14D C7D C8D 111.7(2)
C7D C8D C9D 108.4(2)
C7D C8D C16D 109.2(2)
C9D C8D C16D 109.2(2)
C7D C8D H8D 110.0
C9D C8D H8D 110.0
C16D C8D H8D 110.0
C8D C9D C10D 109.7(2)
C8D C9D H9H 109.7
C10D C9D H9H 109.7
C8D C9D H9G 109.7
C10D C9D H9G 109.7
H9H C9D H9G 108.2
C15D C10D C9D 109.6(2)
C15D C10D C11D 109.4(2)
C9D C10D C11D 108.8(2)
C15D C10D H10D 109.7
C9D C10D H10D 109.7
C11D C10D H10D 109.7
C12D C11D C10D 109.6(2)
C12D C11D H11H 109.7
C10D C11D H11H 109.7
C12D C11D H11G 109.7
C10D C11D H11G 109.7
H11H C11D H11G 108.2
C16D C12D C11D 109.3(2)
C16D C12D C13D 109.1(2)
C11D C12D C13D 110.1(2)
C16D C12D H12D 109.5
C11D C12D H12D 109.5
C13D C12D H12D 109.5
C12D C13D C14D 109.6(2)
C12D C13D H13H 109.7
C14D C13D H13H 109.7
C12D C13D H13G 109.7
C14D C13D H13G 109.7
H13H C13D H13G 108.2
C7D C14D C13D 110.6(2)
C7D C14D C15D 107.2(2)
C13D C14D C15D 108.7(2)
C7D C14D H14D 110.1
C13D C14D H14D 110.1
C15D C14D H14D 110.1
C10D C15D C14D 110.1(2)
C10D C15D H15H 109.6
C14D C15D H15H 109.6
C10D C15D H15G 109.6
C14D C15D H15G 109.6
H15H C15D H15G 108.2
C12D C16D C8D 110.1(2)
C12D C16D H16H 109.6
C8D C16D H16H 109.6
C12D C16D H16G 109.6
C8D C16D H16G 109.6
H16H C16D H16G 108.1
C4D C17D C24D 122.9(2)
C4D C17D C18D 125.1(2)
C24D C17D C18D 111.9(2)
C17D C18D C26D 108.6(2)
C17D C18D C19D 108.6(2)
C26D C18D C19D 109.4(2)
C17D C18D H18D 110.0
C26D C18D H18D 110.0
C19D C18D H18D 110.0
C20D C19D C18D 110.0(2)
C20D C19D H19H 109.7
C18D C19D H19H 109.7
C20D C19D H19G 109.7
C18D C19D H19G 109.7
H19H C19D H19G 108.2
C21D C20D C19D 109.4(2)
C21D C20D C25D 109.5(2)
C19D C20D C25D 109.3(2)
C21D C20D H20D 109.5
C19D C20D H20D 109.5
C25D C20D H20D 109.5
C20D C21D C22D 109.6(2)
C20D C21D H21H 109.8
C22D C21D H21H 109.8
C20D C21D H21G 109.8
C22D C21D H21G 109.8
H21H C21D H21G 108.2
C23D C22D C21D 110.3(3)
C23D C22D C26D 108.8(2)
C21D C22D C26D 109.2(2)
C23D C22D H22D 109.5
C21D C22D H22D 109.5
C26D C22D H22D 109.5
C22D C23D C24D 110.1(2)
C22D C23D H23H 109.6
C24D C23D H23H 109.6
C22D C23D H23G 109.6
C24D C23D H23G 109.6
H23H C23D H23G 108.2
C17D C24D C23D 108.2(2)
C17D C24D C25D 109.3(2)
C23D C24D C25D 109.0(2)
C17D C24D H24D 110.1
C23D C24D H24D 110.1
C25D C24D H24D 110.1
C20D C25D C24D 109.6(2)
C20D C25D H25H 109.8
C24D C25D H25H 109.7
C20D C25D H25G 109.8
C24D C25D H25G 109.8
H25H C25D H25G 108.2
C18D C26D C22D 109.5(2)
C18D C26D H26H 109.8
C22D C26D H26H 109.8
C18D C26D H26G 109.8
C22D C26D H26G 109.8
H26H C26D H26G 108.2

loop_
_geom_bond_atom_site_label_1
_geom_bond_atom_site_label_2
_geom_bond_site_symmetry_2
_geom_bond_distance
_geom_bond_publ_flag
O1A C2A . 1.336(3) ?
O1A C1A . 1.447(3) ?
O2A C2A . 1.208(3) ?
O3A C5A . 1.333(3) ?
O3A C6A . 1.451(4) ?
O4A C5A . 1.189(4) ?
C1A H1C . .9800 ?
C1A H1B . .9800 ?
C1A H1A . .9800 ?
C2A C3A . 1.494(4) ?
C3A C7A . 1.333(4) ?
C3A C4A . 1.514(4) ?
C4A C17A . 1.333(4) ?
C4A C5A . 1.512(4) ?
C6A H6C . .9800 ?
C6A H6B . .9800 ?
C6A H6A . .9800 ?
C7A C8A . 1.513(4) ?
C7A C14A . 1.515(4) ?
C8A C9A . 1.536(4) ?
C8A C16A . 1.539(4) ?
C8A H8A . 1.0000 ?
C9A C10A . 1.529(4) ?
C9A H9B . .9900 ?
C9A H9A . .9900 ?
C10A C11A . 1.534(5) ?
C10A C15A . 1.538(4) ?
C10A H10A . 1.0000 ?
C11A C12A . 1.532(4) ?
C11A H11B . .9900 ?
C11A H11A . .9900 ?
C12A C16A . 1.521(4) ?
C12A C13A . 1.531(4) ?
C12A H12A . 1.0000 ?
C13A C14A . 1.538(4) ?
C13A H13B . .9900 ?
C13A H13A . .9900 ?
C14A C15A . 1.537(4) ?
C14A H14A . 1.0000 ?
C15A H15B . .9900 ?
C15A H15A . .9900 ?
C16A H16B . .9900 ?
C16A H16A . .9900 ?
C17A C24A . 1.521(4) ?
C17A C18A . 1.528(4) ?
C18A C19A . 1.533(4) ?
C18A C26A . 1.536(4) ?
C18A H18A . 1.0000 ?
C19A C20A . 1.528(4) ?
C19A H19B . .9900 ?
C19A H19A . .9900 ?
C20A C21A . 1.528(5) ?
C20A C25A . 1.529(4) ?
C20A H20A . 1.0000 ?
C21A C22A . 1.531(5) ?
C21A H21B . .9900 ?
C21A H21A . .9900 ?
C22A C26A . 1.527(5) ?
C22A C23A . 1.542(4) ?
C22A H22A . 1.0000 ?
C23A C24A . 1.538(4) ?
C23A H23B . .9900 ?
C23A H23A . .9900 ?
C24A C25A . 1.533(4) ?
C24A H24A . 1.0000 ?
C25A H25B . .9900 ?
C25A H25A . .9900 ?
C26A H26B . .9900 ?
C26A H26A . .9900 ?
O1B C2B . 1.344(4) ?
O1B C1B . 1.441(3) ?
O2B C2B . 1.211(3) ?
O3B C5B . 1.335(3) ?
O3B C6B . 1.447(4) ?
O4B C5B . 1.206(3) ?
C1B H1F . .9800 ?
C1B H1E . .9800 ?
C1B H1D . .9800 ?
C2B C3B . 1.496(4) ?
C3B C7B . 1.325(4) ?
C3B C4B . 1.516(4) ?
C4B C17B . 1.332(4) ?
C4B C5B . 1.498(4) ?
C6B H6F . .9800 ?
C6B H6E . .9800 ?
C6B H6D . .9800 ?
C7B C14B . 1.511(4) ?
C7B C8B . 1.518(4) ?
C8B C16B . 1.529(4) ?
C8B C9B . 1.536(4) ?
C8B H8B . 1.0000 ?
C9B C10B . 1.522(4) ?
C9B H9D . .9900 ?
C9B H9C . .9900 ?
C10B C11B . 1.528(5) ?
C10B C15B . 1.542(4) ?
C10B H10B . 1.0000 ?
C11B C12B . 1.526(4) ?
C11B H11D . .9900 ?
C11B H11C . .9900 ?
C12B C13B . 1.523(4) ?
C12B C16B . 1.539(4) ?
C12B H12B . 1.0000 ?
C13B C14B . 1.530(4) ?
C13B H13D . .9900 ?
C13B H13C . .9900 ?
C14B C15B . 1.548(4) ?
C14B H14B . 1.0000 ?
C15B H15D . .9900 ?
C15B H15C . .9900 ?
C16B H16D . .9900 ?
C16B H16C . .9900 ?
C17B C18B . 1.520(4) ?
C17B C24B . 1.525(4) ?
C18B C19B . 1.540(4) ?
C18B C26B . 1.540(4) ?
C18B H18B . 1.0000 ?
C19B C20B . 1.531(4) ?
C19B H19D . .9900 ?
C19B H19C . .9900 ?
C20B C25B . 1.524(4) ?
C20B C21B . 1.529(5) ?
C20B H20B . 1.0000 ?
C21B C22B . 1.533(5) ?
C21B H21D . .9900 ?
C21B H21C . .9900 ?
C22B C26B . 1.523(4) ?
C22B C23B . 1.534(4) ?
C22B H22B . 1.0000 ?
C23B C24B . 1.536(4) ?
C23B H23D . .9900 ?
C23B H23C . .9900 ?
C24B C25B . 1.534(4) ?
C24B H24B . 1.0000 ?
C25B H25D . .9900 ?
C25B H25C . .9900 ?
C26B H26D . .9900 ?
C26B H26C . .9900 ?
O1C C2C . 1.349(3) ?
O1C C1C . 1.435(3) ?
O2C C2C . 1.210(3) ?
O3C C5C . 1.348(3) ?
O3C C6C . 1.448(3) ?
O4C C5C . 1.193(3) ?
C1C H1I . .9800 ?
C1C H1H . .9800 ?
C1C H1G . .9800 ?
C2C C3C . 1.495(4) ?
C3C C7C . 1.344(3) ?
C3C C4C . 1.498(3) ?
C4C C17C . 1.352(4) ?
C4C C5C . 1.501(4) ?
C6C H6I . .9800 ?
C6C H6H . .9800 ?
C6C H6G . .9800 ?
C7C C14C . 1.512(4) ?
C7C C8C . 1.514(3) ?
C8C C9C . 1.533(4) ?
C8C C16C . 1.541(4) ?
C8C H8C . 1.0000 ?
C9C C10C . 1.529(4) ?
C9C H9F . .9900 ?
C9C H9E . .9900 ?
C10C C15C . 1.533(4) ?
C10C C11C . 1.536(4) ?
C10C H10C . 1.0000 ?
C11C C12C . 1.533(4) ?
C11C H11F . .9900 ?
C11C H11E . .9900 ?
C12C C13C . 1.533(4) ?
C12C C16C . 1.535(4) ?
C12C H12C . 1.0000 ?
C13C C14C . 1.541(4) ?
C13C H13F . .9900 ?
C13C H13E . .9900 ?
C14C C15C . 1.551(4) ?
C14C H14C . 1.0000 ?
C15C H15F . .9900 ?
C15C H15E . .9900 ?
C16C H16F . .9900 ?
C16C H16E . .9900 ?
C17C C24C . 1.508(4) ?
C17C C18C . 1.517(3) ?
C18C C19C . 1.532(4) ?
C18C C26C . 1.539(4) ?
C18C H18C . 1.0000 ?
C19C C20C . 1.531(4) ?
C19C H19F . .9900 ?
C19C H19E . .9900 ?
C20C C25C . 1.529(4) ?
C20C C21C . 1.529(5) ?
C20C H20C . 1.0000 ?
C21C C22C . 1.524(5) ?
C21C H21F . .9900 ?
C21C H21E . .9900 ?
C22C C23C . 1.535(4) ?
C22C C26C . 1.536(5) ?
C22C H22C . 1.0000 ?
C23C C24C . 1.536(4) ?
C23C H23F . .9900 ?
C23C H23E . .9900 ?
C24C C25C . 1.536(4) ?
C24C H24C . 1.0000 ?
C25C H25F . .9900 ?
C25C H25E . .9900 ?
C26C H26F . .9900 ?
C26C H26E . .9900 ?
O1D C2D . 1.347(3) ?
O1D C1D . 1.439(3) ?
O2D C2D . 1.211(3) ?
O3D C5D . 1.343(3) ?
O3D C6D . 1.448(3) ?
O4D C5D . 1.209(3) ?
C1D H1L . .9800 ?
C1D H1K . .9800 ?
C1D H1J . .9800 ?
C2D C3D . 1.493(3) ?
C3D C7D . 1.350(3) ?
C3D C4D . 1.496(3) ?
C4D C17D . 1.345(3) ?
C4D C5D . 1.491(4) ?
C6D H6L . .9800 ?
C6D H6K . .9800 ?
C6D H6J . .9800 ?
C7D C14D . 1.516(4) ?
C7D C8D . 1.519(3) ?
C8D C9D . 1.532(4) ?
C8D C16D . 1.542(4) ?
C8D H8D . 1.0000 ?
C9D C10D . 1.537(4) ?
C9D H9H . .9900 ?
C9D H9G . .9900 ?
C10D C15D . 1.536(4) ?
C10D C11D . 1.540(4) ?
C10D H10D . 1.0000 ?
C11D C12D . 1.532(4) ?
C11D H11H . .9900 ?
C11D H11G . .9900 ?
C12D C16D . 1.525(4) ?
C12D C13D . 1.535(4) ?
C12D H12D . 1.0000 ?
C13D C14D . 1.536(4) ?
C13D H13H . .9900 ?
C13D H13G . .9900 ?
C14D C15D . 1.547(4) ?
C14D H14D . 1.0000 ?
C15D H15H . .9900 ?
C15D H15G . .9900 ?
C16D H16H . .9900 ?
C16D H16G . .9900 ?
C17D C24D . 1.512(3) ?
C17D C18D . 1.516(3) ?
C18D C26D . 1.535(4) ?
C18D C19D . 1.535(4) ?
C18D H18D . 1.0000 ?
C19D C20D . 1.530(4) ?
C19D H19H . .9900 ?
C19D H19G . .9900 ?
C20D C21D . 1.529(5) ?
C20D C25D . 1.530(4) ?
C20D H20D . 1.0000 ?
C21D C22D . 1.532(5) ?
C21D H21H . .9900 ?
C21D H21G . .9900 ?
C22D C23D . 1.522(4) ?
C22D C26D . 1.538(4) ?
C22D H22D . 1.0000 ?
C23D C24D . 1.535(4) ?
C23D H23H . .9900 ?
C23D H23G . .9900 ?
C24D C25D . 1.541(4) ?
C24D H24D . 1.0000 ?
C25D H25H . .9900 ?
C25D H25G . .9900 ?
C26D H26H . .9900 ?
C26D H26G . .9900 ?

loop_
_geom_hbond_atom_site_label_D
_geom_hbond_atom_site_label_H
_geom_hbond_atom_site_label_A
_geom_hbond_site_symmetry_A
_geom_hbond_distance_DH
_geom_hbond_distance_HA
_geom_hbond_distance_DA
_geom_hbond_angle_DHA
_geom_hbond_publ_flag
C8A H8A O2A 1_555 1.00 2.35 3.003(4) 122 yes
C8B H8B O2B 1_555 1.00 2.34 3.019(4) 125 yes
C8C H8C O2C 1_555 1.00 2.34 3.012(3) 124 yes
C8D H8D O2D 1_555 1.00 2.35 3.008(3) 123 yes
C18A H18A O3A 1_555 1.00 2.34 2.999(4) 123 yes
C18B H18B O3B 1_555 1.00 2.31 3.002(3) 126 yes
C18C H18C O3C 1_555 1.00 2.33 3.006(3) 124 yes
C18D H18D O3D 1_555 1.00 2.32 3.005(3) 125 yes
C6A H6C O4A 3_666 .98 2.58 3.463(4) 149 yes
C6B H6F O4B 3_667 .98 2.51 3.440(4) 159 yes
C6C H6I O4D 4_665 .98 2.66 3.454(4) 138 yes
C6D H6K O4C 4_566 .98 2.64 3.460(4) 141 yes
C13A H13B O4B 2_546 .99 2.69 3.437(4) 133 yes
C13B H13D O4A 2_546 .99 2.62 3.334(4) 129 yes
C13C H13E O4C 2_555 .99 2.61 3.353(4) 132 yes
C13D H13G O4D 2_556 .99 2.65 3.391(4) 132 yes
C23A H23B O4B 2_546 .99 2.70 3.499(4) 138 yes
C23B H23C O4A 2_546 .99 2.63 3.364(4) 131 yes
C23C H23F O4C 2_555 .99 2.69 3.469(4) 135 yes
C23D H23H O4D 2_556 .99 2.62 3.391(3) 134 yes
C26A H26B O2C 1_555 .99 2.62 3.590(3) 166 yes
C26C H26E O2B 1_554 .99 2.58 3.556(3) 167 yes

loop_
_geom_torsion_atom_site_label_1
_geom_torsion_atom_site_label_2
_geom_torsion_atom_site_label_3
_geom_torsion_atom_site_label_4
_geom_torsion
C1A O1A C2A O2A .4(4)
C1A O1A C2A C3A 178.4(2)
O2A C2A C3A C7A 47.3(4)
O1A C2A C3A C7A -130.7(3)
O2A C2A C3A C4A -130.2(3)
O1A C2A C3A C4A 51.8(3)
C7A C3A C4A C17A 74.3(4)
C2A C3A C4A C17A -108.3(3)
C7A C3A C4A C5A -112.7(3)
C2A C3A C4A C5A 64.7(3)
C6A O3A C5A O4A -4.0(4)
C6A O3A C5A C4A 178.5(2)
C17A C4A C5A O4A 129.6(3)
C3A C4A C5A O4A -43.4(4)
C17A C4A C5A O3A -52.9(4)
C3A C4A C5A O3A 134.1(2)
C2A C3A C7A C8A 5.2(4)
C4A C3A C7A C8A -177.6(3)
C2A C3A C7A C14A -171.9(3)
C4A C3A C7A C14A 5.3(5)
C3A C7A C8A C9A -115.8(3)
C14A C7A C8A C9A 61.7(3)
C3A C7A C8A C16A 125.5(3)
C14A C7A C8A C16A -57.1(3)
C7A C8A C9A C10A -59.4(3)
C16A C8A C9A C10A 59.5(3)
C8A C9A C10A C11A -61.0(3)
C8A C9A C10A C15A 58.8(3)
C9A C10A C11A C12A 61.1(3)
C15A C10A C11A C12A -58.8(3)
C10A C11A C12A C16A -59.8(3)
C10A C11A C12A C13A 58.8(3)
C16A C12A C13A C14A 59.7(3)
C11A C12A C13A C14A -59.6(3)
C3A C7A C14A C15A 116.0(3)
C8A C7A C14A C15A -61.4(3)
C3A C7A C14A C13A -125.4(3)
C8A C7A C14A C13A 57.1(3)
C12A C13A C14A C7A -58.2(3)
C12A C13A C14A C15A 59.7(3)
C7A C14A C15A C10A 59.5(3)
C13A C14A C15A C10A -60.2(3)
C9A C10A C15A C14A -59.4(3)
C11A C10A C15A C14A 60.1(3)
C13A C12A C16A C8A -61.0(3)
C11A C12A C16A C8A 58.9(3)
C7A C8A C16A C12A 59.8(3)
C9A C8A C16A C12A -58.8(3)
C5A C4A C17A C24A -178.9(2)
C3A C4A C17A C24A -6.7(4)
C5A C4A C17A C18A .4(4)
C3A C4A C17A C18A 172.6(2)
C4A C17A C18A C19A -120.8(3)
C24A C17A C18A C19A 58.6(3)
C4A C17A C18A C26A 120.3(3)
C24A C17A C18A C26A -60.3(3)
C17A C18A C19A C20A -59.4(3)
C26A C18A C19A C20A 59.6(3)
C18A C19A C20A C21A -59.6(3)
C18A C19A C20A C25A 60.3(3)
C19A C20A C21A C22A 59.8(3)
C25A C20A C21A C22A -60.2(3)
C20A C21A C22A C26A -60.5(3)
C20A C21A C22A C23A 59.7(3)
C26A C22A C23A C24A 59.9(4)
C21A C22A C23A C24A -59.8(4)
C4A C17A C24A C25A 120.9(3)
C18A C17A C24A C25A -58.5(3)
C4A C17A C24A C23A -120.1(3)
C18A C17A C24A C23A 60.5(3)
C22A C23A C24A C17A -59.6(3)
C22A C23A C24A C25A 60.3(3)
C19A C20A C25A C24A -59.0(3)
C21A C20A C25A C24A 60.7(3)
C17A C24A C25A C20A 58.1(3)
C23A C24A C25A C20A -60.7(3)
C21A C22A C26A C18A 60.4(3)
C23A C22A C26A C18A -59.2(3)
C17A C18A C26A C22A 58.8(3)
C19A C18A C26A C22A -59.9(3)
C1B O1B C2B O2B -.6(4)
C1B O1B C2B C3B 177.9(2)
O2B C2B C3B C7B 47.7(4)
O1B C2B C3B C7B -130.8(3)
O2B C2B C3B C4B -130.5(3)
O1B C2B C3B C4B 51.0(3)
C7B C3B C4B C17B 78.1(4)
C2B C3B C4B C17B -103.8(3)
C7B C3B C4B C5B -110.5(3)
C2B C3B C4B C5B 67.7(3)
C6B O3B C5B O4B -2.4(4)
C6B O3B C5B C4B -179.7(2)
C17B C4B C5B O4B 130.6(3)
C3B C4B C5B O4B -40.9(4)
C17B C4B C5B O3B -52.1(4)
C3B C4B C5B O3B 136.4(2)
C2B C3B C7B C14B -175.6(3)
C4B C3B C7B C14B 2.5(5)
C2B C3B C7B C8B 5.3(4)
C4B C3B C7B C8B -176.6(3)
C3B C7B C8B C16B 120.4(3)
C14B C7B C8B C16B -58.8(3)
C3B C7B C8B C9B -120.3(3)
C14B C7B C8B C9B 60.5(3)
C7B C8B C9B C10B -59.5(3)
C16B C8B C9B C10B 59.3(3)
C8B C9B C10B C11B -60.2(3)
C8B C9B C10B C15B 60.1(3)
C9B C10B C11B C12B 60.5(3)
C15B C10B C11B C12B -59.6(3)
C10B C11B C12B C13B 59.5(3)
C10B C11B C12B C16B -59.5(3)
C11B C12B C13B C14B -60.3(3)
C16B C12B C13B C14B 59.4(3)
C3B C7B C14B C13B -121.6(3)
C8B C7B C14B C13B 57.6(3)
C3B C7B C14B C15B 120.7(3)
C8B C7B C14B C15B -60.1(3)
C12B C13B C14B C7B -57.9(3)
C12B C13B C14B C15B 59.6(3)
C9B C10B C15B C14B -60.4(3)
C11B C10B C15B C14B 60.2(3)
C7B C14B C15B C10B 59.3(3)
C13B C14B C15B C10B -59.4(3)
C7B C8B C16B C12B 60.0(3)
C9B C8B C16B C12B -58.9(3)
C13B C12B C16B C8B -60.8(3)
C11B C12B C16B C8B 59.2(3)
C5B C4B C17B C18B 2.9(4)
C3B C4B C17B C18B 173.5(2)
C5B C4B C17B C24B -174.6(2)
C3B C4B C17B C24B -4.1(4)
C4B C17B C18B C19B -117.5(3)
C24B C17B C18B C19B 60.3(3)
C4B C17B C18B C26B 123.8(3)
C24B C17B C18B C26B -58.4(3)
C17B C18B C19B C20B -59.8(3)
C26B C18B C19B C20B 58.8(3)
C18B C19B C20B C25B 59.9(3)
C18B C19B C20B C21B -59.5(3)
C25B C20B C21B C22B -59.6(3)
C19B C20B C21B C22B 60.1(3)
C20B C21B C22B C26B -60.5(3)
C20B C21B C22B C23B 59.4(3)
C26B C22B C23B C24B 60.6(3)
C21B C22B C23B C24B -59.5(3)
C4B C17B C24B C25B 118.2(3)
C18B C17B C24B C25B -59.6(3)
C4B C17B C24B C23B -123.4(3)
C18B C17B C24B C23B 58.7(3)
C22B C23B C24B C17B -59.1(3)
C22B C23B C24B C25B 59.3(3)
C21B C20B C25B C24B 60.6(3)
C19B C20B C25B C24B -59.0(3)
C17B C24B C25B C20B 58.2(3)
C23B C24B C25B C20B -60.4(3)
C21B C22B C26B C18B 59.9(3)
C23B C22B C26B C18B -60.4(3)
C17B C18B C26B C22B 58.9(3)
C19B C18B C26B C22B -59.0(3)
C1C O1C C2C O2C .7(4)
C1C O1C C2C C3C -178.8(2)
O2C C2C C3C C7C -48.9(4)
O1C C2C C3C C7C 130.6(3)
O2C C2C C3C C4C 130.0(3)
O1C C2C C3C C4C -50.6(3)
C7C C3C C4C C17C -75.2(4)
C2C C3C C4C C17C 106.1(3)
C7C C3C C4C C5C 112.2(3)
C2C C3C C4C C5C -66.5(3)
C6C O3C C5C O4C 4.3(4)
C6C O3C C5C C4C -179.1(2)
C17C C4C C5C O4C -129.6(3)
C3C C4C C5C O4C 43.1(4)
C17C C4C C5C O3C 53.7(3)
C3C C4C C5C O3C -133.5(2)
C2C C3C C7C C14C 174.9(2)
C4C C3C C7C C14C -3.8(4)
C2C C3C C7C C8C -5.1(4)
C4C C3C C7C C8C 176.2(2)
C3C C7C C8C C9C 119.1(3)
C14C C7C C8C C9C -60.9(3)
C3C C7C C8C C16C -121.9(3)
C14C C7C C8C C16C 58.1(3)
C7C C8C C9C C10C 58.8(3)
C16C C8C C9C C10C -59.9(3)
C8C C9C C10C C15C -59.1(3)
C8C C9C C10C C11C 60.6(3)
C9C C10C C11C C12C -60.2(3)
C15C C10C C11C C12C 59.5(3)
C10C C11C C12C C13C -59.9(3)
C10C C11C C12C C16C 59.5(3)
C11C C12C C13C C14C 60.8(3)
C16C C12C C13C C14C -59.1(3)
C3C C7C C14C C13C 122.7(3)
C8C C7C C14C C13C -57.3(3)
C3C C7C C14C C15C -119.3(3)
C8C C7C C14C C15C 60.7(3)
C12C C13C C14C C7C 57.3(3)
C12C C13C C14C C15C -60.3(3)
C9C C10C C15C C14C 59.6(3)
C11C C10C C15C C14C -59.8(3)
C7C C14C C15C C10C -59.5(3)
C13C C14C C15C C10C 60.0(3)
C11C C12C C16C C8C -58.8(3)
C13C C12C C16C C8C 61.0(3)
C7C C8C C16C C12C -59.9(3)
C9C C8C C16C C12C 58.8(3)
C3C C4C C17C C24C 4.7(4)
C5C C4C C17C C24C 176.5(2)
C3C C4C C17C C18C -172.5(2)
C5C C4C C17C C18C -.8(4)
C4C C17C C18C C19C 118.8(3)
C24C C17C C18C C19C -58.7(3)
C4C C17C C18C C26C -122.1(3)
C24C C17C C18C C26C 60.3(3)
C17C C18C C19C C20C 58.9(3)
C26C C18C C19C C20C -59.4(3)
C18C C19C C20C C25C -60.4(3)
C18C C19C C20C C21C 59.9(3)
C25C C20C C21C C22C 59.6(3)
C19C C20C C21C C22C -60.5(3)
C20C C21C C22C C23C -59.1(3)
C20C C21C C22C C26C 60.7(3)
C21C C22C C23C C24C 59.5(4)
C26C C22C C23C C24C -60.6(4)
C4C C17C C24C C25C -119.2(3)
C18C C17C C24C C25C 58.4(3)
C4C C17C C24C C23C 122.4(3)
C18C C17C C24C C23C -60.0(3)
C22C C23C C24C C17C 59.3(3)
C22C C23C C24C C25C -59.4(3)
C21C C20C C25C C24C -60.3(3)
C19C C20C C25C C24C 59.7(3)
C17C C24C C25C C20C -58.1(3)
C23C C24C C25C C20C 59.9(3)
C21C C22C C26C C18C -59.9(3)
C23C C22C C26C C18C 60.5(3)
C17C C18C C26C C22C -59.4(3)
C19C C18C C26C C22C 59.2(3)
C1D O1D C2D O2D -.9(4)
C1D O1D C2D C3D -179.8(2)
O2D C2D C3D C7D -48.5(4)
O1D C2D C3D C7D 130.3(3)
O2D C2D C3D C4D 130.7(3)
O1D C2D C3D C4D -50.5(3)
C7D C3D C4D C17D -74.6(4)
C2D C3D C4D C17D 106.2(3)
C7D C3D C4D C5D 112.4(3)
C2D C3D C4D C5D -66.7(3)
C6D O3D C5D O4D 3.3(4)
C6D O3D C5D C4D -179.2(2)
C17D C4D C5D O4D -130.2(3)
C3D C4D C5D O4D 42.9(4)
C17D C4D C5D O3D 52.4(3)
C3D C4D C5D O3D -134.6(2)
C2D C3D C7D C14D 173.9(2)
C4D C3D C7D C14D -5.3(4)
C2D C3D C7D C8D -4.7(4)
C4D C3D C7D C8D 176.1(2)
C3D C7D C8D C9D 116.9(3)
C14D C7D C8D C9D -61.9(3)
C3D C7D C8D C16D -124.3(3)
C14D C7D C8D C16D 57.0(3)
C7D C8D C9D C10D 59.1(3)
C16D C8D C9D C10D -59.8(3)
C8D C9D C10D C15D -59.0(3)
C8D C9D C10D C11D 60.6(3)
C15D C10D C11D C12D 59.0(3)
C9D C10D C11D C12D -60.7(3)
C10D C11D C12D C16D 60.3(3)
C10D C11D C12D C13D -59.5(3)
C16D C12D C13D C14D -59.7(3)
C11D C12D C13D C14D 60.3(3)
C3D C7D C14D C13D 124.3(3)
C8D C7D C14D C13D -56.9(3)
C3D C7D C14D C15D -117.3(3)
C8D C7D C14D C15D 61.5(3)
C12D C13D C14D C7D 57.6(3)
C12D C13D C14D C15D -59.9(3)
C9D C10D C15D C14D 59.5(3)
C11D C10D C15D C14D -59.7(3)
C7D C14D C15D C10D -59.5(3)
C13D C14D C15D C10D 60.1(3)
C11D C12D C16D C8D -59.5(3)
C13D C12D C16D C8D 60.9(3)
C7D C8D C16D C12D -59.1(3)
C9D C8D C16D C12D 59.3(3)
C5D C4D C17D C24D 175.8(2)
C3D C4D C17D C24D 3.6(4)
C5D C4D C17D C18D -.7(4)
C3D C4D C17D C18D -172.8(2)
C4D C17D C18D C19D 117.6(3)
C24D C17D C18D C19D -59.2(3)
C4D C17D C18D C26D -123.4(3)
C24D C17D C18D C26D 59.8(3)
C17D C18D C19D C20D 59.2(3)
C26D C18D C19D C20D -59.2(3)
C18D C19D C20D C21D 59.6(3)
C18D C19D C20D C25D -60.4(3)
C19D C20D C21D C22D -60.3(3)
C25D C20D C21D C22D 59.6(3)
C20D C21D C22D C23D -59.0(3)
C20D C21D C22D C26D 60.6(3)
C21D C22D C23D C24D 59.0(3)
C26D C22D C23D C24D -60.8(3)
C4D C17D C24D C23D 123.5(3)
C18D C17D C24D C23D -59.7(3)
C4D C17D C24D C25D -117.9(3)
C18D C17D C24D C25D 58.9(3)
C22D C23D C24D C17D 59.7(3)
C22D C23D C24D C25D -59.0(3)
C21D C20D C25D C24D -60.4(3)
C19D C20D C25D C24D 59.5(3)
C17D C24D C25D C20D -58.3(3)
C23D C24D C25D C20D 59.8(3)
C17D C18D C26D C22D -59.0(3)
C19D C18D C26D C22D 59.4(3)
C23D C22D C26D C18D 60.3(3)
C21D C22D C26D C18D -60.2(3)

loop_
_cod_related_entry_id
_cod_related_entry_database
_cod_related_entry_code
1 ChemSpider 9244765
